data_2218343
loop_
_publ_author_name
'Johnston, Andrea'
'Florence, Alastair J.'
'Kennedy, Alan R.'

_publ_section_title
;
 Chlorothiazide--pyridine (1/3)
;
_journal_coeditor_code BX2144
_journal_issue 6
_journal_name_full 'Acta Crystallographica Section E'
_journal_page_first o1105
_journal_page_last o1106
_journal_paper_doi 10.1107/S1600536808014360
_journal_volume 64
_journal_year 2008
_chemical_formula_iupac 'C7 H6 Cl N3 O4 S2, 3C5 H5 N'
_chemical_formula_moiety 'C7 H6 Cl N3 O4 S2, 3(C5 H5 N)'
_chemical_formula_sum 'C22 H21 Cl N6 O4 S2'
_chemical_formula_weight 533.02
_chemical_name_common 'chlorothiazide--pyridine (1/3)'
_chemical_name_systematic
;
6-chloro-2<i>H</i>-1,2,4-benzothiadiazine-7-sulfonamide 1,1-dioxide pyridine
trisolvate
;
_space_group_IT_number 2
_symmetry_cell_setting triclinic
_symmetry_space_group_name_Hall '-P 1'
_symmetry_space_group_name_H-M 'P -1'
_cell_angle_alpha 100.691(7)
_cell_angle_beta 98.667(8)
_cell_angle_gamma 98.134(7)
_cell_formula_units_Z 2
_cell_length_a 9.0697(15)
_cell_length_b 11.863(2)
_cell_length_c 11.875(2)
_cell_measurement_reflns_used 3968
_cell_measurement_temperature 123(2)
_cell_measurement_theta_max 27.10
_cell_measurement_theta_min 1.00
_cell_volume 1222.1(4)
_computing_cell_refinement 'DENZO (Otwinowski & Minor, 1997) and COLLECT (Hooft, 1998)'
_computing_data_collection 'DENZO (Otwinowski & Minor, 1997) and COLLECT (Hooft, 1998)'
_computing_data_reduction 'DENZO (Otwinowski & Minor, 1997)'
_computing_molecular_graphics 'ORTEP-3 (Farrugia, 1997)'
_computing_publication_material 'PLATON (Spek, 2003)'
_computing_structure_refinement 'SHELXL97 (Sheldrick, 2008)'
_computing_structure_solution 'SHELXS97 (Sheldrick, 2008)'
_diffrn_ambient_temperature 123(2)
_diffrn_measured_fraction_theta_full 0.945
_diffrn_measured_fraction_theta_max 0.945
_diffrn_measurement_device_type 'Nonius KappaCCD'
_diffrn_measurement_method '\f and \w'
_diffrn_radiation_monochromator graphite
_diffrn_radiation_source 'fine-focus sealed tube'
_diffrn_radiation_type MoK\a
_diffrn_radiation_wavelength 0.71073
_diffrn_reflns_av_R_equivalents 0.085
_diffrn_reflns_av_sigmaI/netI 0.0829
_diffrn_reflns_limit_h_max 0
_diffrn_reflns_limit_h_min -10
_diffrn_reflns_limit_k_max 14
_diffrn_reflns_limit_k_min -13
_diffrn_reflns_limit_l_max 14
_diffrn_reflns_limit_l_min -13
_diffrn_reflns_number 14598
_diffrn_reflns_theta_full 25.34
_diffrn_reflns_theta_max 25.34
_diffrn_reflns_theta_min 1.77
_diffrn_standards_number 0
_exptl_absorpt_coefficient_mu 0.369
_exptl_absorpt_correction_type none
_exptl_crystal_colour colourless
_exptl_crystal_density_diffrn 1.448
_exptl_crystal_density_method 'not measured'
_exptl_crystal_description 'cut fragment'
_exptl_crystal_F_000 552
_exptl_crystal_size_max 0.18
_exptl_crystal_size_mid 0.10
_exptl_crystal_size_min 0.05
_refine_diff_density_max 0.340
_refine_diff_density_min -0.493
_refine_ls_extinction_method none
_refine_ls_goodness_of_fit_ref 1.042
_refine_ls_hydrogen_treatment mixed
_refine_ls_matrix_type full
_refine_ls_number_parameters 328
_refine_ls_number_reflns 4219
_refine_ls_number_restraints 0
_refine_ls_restrained_S_all 1.042
_refine_ls_R_factor_all 0.0995
_refine_ls_R_factor_gt 0.0586
_refine_ls_shift/su_max 0.000
_refine_ls_shift/su_mean 0.000
_refine_ls_structure_factor_coef Fsqd
_refine_ls_weighting_details 'calc w=1/[\s^2^(Fo^2^)+(0.0253P)^2^+1.8286P] where P=(Fo^2^+2Fc^2^)/3'
_refine_ls_weighting_scheme calc
_refine_ls_wR_factor_ref 0.1027
_reflns_number_gt 2998
_reflns_number_total 4219
_reflns_threshold_expression I>2\s(I)
_cod_data_source_file bx2144.cif
_cod_data_source_block I
_cod_original_sg_symbol_Hall 'P -1'
_cod_database_code 2218343
_cod_database_fobs_code 2218343

loop_
_symmetry_equiv_pos_as_xyz
'x, y, z'
'-x, -y, -z'

loop_
_atom_site_type_symbol
_atom_site_label
_atom_site_fract_x
_atom_site_fract_y
_atom_site_fract_z
_atom_site_U_iso_or_equiv
_atom_site_adp_type
_atom_site_calc_flag
_atom_site_refinement_flags
_atom_site_occupancy
Cl Cl1 -0.11042(9) 0.34675(7) 0.54702(7) 0.0161(2) Uani d . 1
S S1 0.24543(9) -0.02698(7) 0.33227(7) 0.0127(2) Uani d . 1
S S2 -0.16390(10) 0.25714(7) 0.26176(7) 0.0134(2) Uani d . 1
O O3 0.3649(3) 0.0349(2) 0.2890(2) 0.0213(6) Uani d . 1
O O1 0.1454(3) -0.1213(2) 0.2501(2) 0.0230(6) Uani d . 1
O O2 -0.1320(3) 0.20934(19) 0.14895(19) 0.0185(6) Uani d . 1
O O4 -0.3120(2) 0.2257(2) 0.28715(19) 0.0197(6) Uani d . 1
N N3 0.3205(3) -0.0768(2) 0.4406(2) 0.0145(7) Uani d . 1
N N2 0.2459(3) 0.0587(2) 0.5857(3) 0.0121(7) Uani d . 1
N N1 -0.1235(4) 0.3939(3) 0.2847(3) 0.0178(7) Uani d . 1
C C3 0.3177(4) -0.0285(3) 0.5481(3) 0.0137(8) Uani d . 1
H H3 0.3730 -0.0587 0.6068 0.016 Uiso calc R 1
C C2 0.1548(3) 0.1084(3) 0.5117(3) 0.0093(7) Uani d . 1
C C7 0.1389(3) 0.0736(3) 0.3908(3) 0.0098(7) Uani d . 1
C C1 0.0429(3) 0.1218(3) 0.3176(3) 0.0101(7) Uani d . 1
H H1 0.0320 0.0968 0.2356 0.012 Uiso calc R 1
C C5 -0.0367(3) 0.2054(3) 0.3622(3) 0.0098(7) Uani d . 1
C C6 -0.0171(4) 0.2406(3) 0.4846(3) 0.0108(8) Uani d . 1
C C4 0.0752(4) 0.1928(3) 0.5575(3) 0.0103(7) Uani d . 1
H H4 0.0851 0.2173 0.6396 0.012 Uiso calc R 1
N N1S 0.7057(3) 0.5432(2) 0.4150(3) 0.0195(7) Uani d . 1
C C1S 0.6985(4) 0.5848(3) 0.5263(3) 0.0202(9) Uani d . 1
H H1S 0.7624 0.5608 0.5850 0.024 Uiso calc R 1
C C2S 0.6037(4) 0.6605(3) 0.5610(3) 0.0242(9) Uani d . 1
H H2S 0.6020 0.6870 0.6413 0.029 Uiso calc R 1
C C3S 0.5120(4) 0.6967(3) 0.4769(4) 0.0291(10) Uani d . 1
H H3S 0.4469 0.7500 0.4981 0.035 Uiso calc R 1
C C4S 0.5158(4) 0.6547(3) 0.3615(4) 0.0308(10) Uani d . 1
H H4S 0.4520 0.6769 0.3014 0.037 Uiso calc R 1
C C5S 0.6150(4) 0.5793(3) 0.3352(3) 0.0255(9) Uani d . 1
H H5S 0.6186 0.5516 0.2555 0.031 Uiso calc R 1
N N2S 0.2984(3) 0.1270(2) 0.8267(2) 0.0200(7) Uani d . 1
C C6S 0.2000(4) 0.1232(3) 0.9002(3) 0.0237(9) Uani d . 1
H H6S 0.0953 0.1160 0.8698 0.028 Uiso calc R 1
C C7S 0.2439(5) 0.1292(3) 1.0180(3) 0.0335(11) Uani d . 1
H H7S 0.1705 0.1246 1.0669 0.040 Uiso calc R 1
C C8S 0.3955(5) 0.1419(3) 1.0634(3) 0.0319(11) Uani d . 1
H H8S 0.4288 0.1467 1.1441 0.038 Uiso calc R 1
C C9S 0.4979(4) 0.1475(3) 0.9891(3) 0.0263(10) Uani d . 1
H H9S 0.6035 0.1570 1.0177 0.032 Uiso calc R 1
C C10S 0.4444(4) 0.1391(3) 0.8729(3) 0.0237(9) Uani d . 1
H H10S 0.5159 0.1420 0.8223 0.028 Uiso calc R 1
N N3S 0.1270(3) 0.4933(3) 0.1813(3) 0.0245(8) Uani d . 1
C C11S 0.2125(4) 0.4257(3) 0.1287(3) 0.0302(10) Uani d . 1
H H11S 0.2221 0.3542 0.1517 0.036 Uiso calc R 1
C C12S 0.2882(4) 0.4540(4) 0.0421(3) 0.0336(10) Uani d . 1
H H12S 0.3486 0.4034 0.0071 0.040 Uiso calc R 1
C C13S 0.2739(4) 0.5576(4) 0.0079(3) 0.0313(10) Uani d . 1
H H13S 0.3233 0.5792 -0.0520 0.038 Uiso calc R 1
C C14S 0.1872(4) 0.6288(3) 0.0617(3) 0.0261(9) Uani d . 1
H H14S 0.1760 0.7008 0.0403 0.031 Uiso calc R 1
C C15S 0.1165(4) 0.5939(3) 0.1478(3) 0.0222(9) Uani d . 1
H H15S 0.0573 0.6440 0.1851 0.027 Uiso calc R 1
H H2 0.261(4) 0.083(3) 0.665(3) 0.034(12) Uiso d . 1
H H5 -0.166(4) 0.433(3) 0.334(3) 0.036(13) Uiso d . 1
H H6 -0.046(4) 0.420(3) 0.262(3) 0.014(10) Uiso d . 1

loop_
_atom_site_aniso_label
_atom_site_aniso_U_11
_atom_site_aniso_U_22
_atom_site_aniso_U_33
_atom_site_aniso_U_12
_atom_site_aniso_U_13
_atom_site_aniso_U_23
Cl1 0.0195(5) 0.0159(5) 0.0153(5) 0.0021(4) 0.0067(4) 0.0090(4)
S1 0.0133(5) 0.0150(5) 0.0108(5) 0.0021(4) 0.0024(4) 0.0065(4)
S2 0.0141(5) 0.0152(5) 0.0120(5) 0.0059(4) -0.0002(4) 0.0045(4)
O3 0.0187(14) 0.0303(15) 0.0237(15) 0.0147(12) 0.0141(12) 0.0108(11)
O1 0.0245(15) 0.0209(14) 0.0180(14) -0.0067(11) -0.0053(11) 0.0089(11)
O2 0.0274(14) 0.0209(14) 0.0083(13) 0.0029(10) 0.0014(11) 0.0101(11)
O4 0.0137(13) 0.0261(14) 0.0191(14) 0.0106(11) -0.0027(11) 0.0014(11)
N3 0.0125(16) 0.0176(16) 0.0158(18) 0.0070(13) 0.0019(13) 0.0067(13)
N2 0.0136(16) 0.0164(16) 0.0066(18) 0.0049(13) -0.0016(13) 0.0037(13)
N1 0.0214(19) 0.0163(17) 0.022(2) 0.0100(14) 0.0121(16) 0.0064(15)
C3 0.0083(18) 0.0125(18) 0.020(2) 0.0083(16) 0.0000(16) -0.0016(15)
C2 0.0046(17) 0.0105(17) 0.012(2) 0.0037(14) 0.0000(15) -0.0015(14)
C7 0.0072(18) 0.0103(17) 0.011(2) 0.0013(14) 0.0008(15) -0.0012(14)
C1 0.0107(18) 0.0127(17) 0.0054(19) 0.0002(14) 0.0006(15) -0.0001(14)
C5 0.0070(18) 0.0113(18) 0.010(2) 0.0038(14) -0.0009(15) -0.0006(14)
C6 0.0084(18) 0.0083(17) 0.016(2) 0.0009(14) 0.0062(15) 0.0008(14)
C4 0.0108(18) 0.0115(17) 0.0081(19) 0.0037(14) 0.0016(15) -0.0013(14)
N1S 0.0182(17) 0.0141(16) 0.026(2) 0.0021(14) 0.0053(15) 0.0029(13)
C1S 0.020(2) 0.016(2) 0.024(2) 0.0078(17) -0.0011(17) -0.0004(16)
C2S 0.022(2) 0.018(2) 0.032(2) 0.0007(17) 0.0116(19) -0.0018(17)
C3S 0.015(2) 0.012(2) 0.060(3) 0.004(2) 0.009(2) 0.0043(17)
C4S 0.019(2) 0.026(2) 0.044(3) 0.017(2) -0.011(2) -0.0025(18)
C5S 0.028(2) 0.023(2) 0.023(2) 0.0068(18) 0.0018(19) -0.0024(18)
N2S 0.0232(19) 0.0243(18) 0.0105(17) 0.0013(13) -0.0039(15) 0.0077(14)
C6S 0.018(2) 0.021(2) 0.026(3) -0.0027(17) 0.0002(18) -0.0032(17)
C7S 0.042(3) 0.034(2) 0.021(3) 0.0019(18) 0.017(2) -0.011(2)
C8S 0.053(3) 0.025(2) 0.012(2) 0.0080(17) -0.002(2) -0.006(2)
C9S 0.027(2) 0.022(2) 0.025(3) 0.0052(17) -0.011(2) 0.0027(18)
C10S 0.024(2) 0.029(2) 0.019(2) 0.0038(17) 0.0054(19) 0.0084(18)
N3S 0.031(2) 0.0234(18) 0.0208(19) 0.0043(14) 0.0106(15) 0.0060(15)
C11S 0.038(3) 0.024(2) 0.031(3) 0.0078(18) 0.008(2) 0.0084(19)
C12S 0.036(3) 0.041(3) 0.029(3) 0.007(2) 0.016(2) 0.012(2)
C13S 0.033(2) 0.043(3) 0.019(2) 0.009(2) 0.011(2) -0.001(2)
C14S 0.033(2) 0.024(2) 0.021(2) 0.0096(17) 0.0016(19) 0.0002(19)
C15S 0.026(2) 0.020(2) 0.019(2) 0.0021(17) 0.0019(18) 0.0035(17)

loop_
_atom_type_symbol
_atom_type_description
_atom_type_scat_dispersion_real
_atom_type_scat_dispersion_imag
_atom_type_scat_source
Cl Cl 0.1484 0.1585 'International Tables Vol C Tables 4.2.6.8 and 6.1.1.4'
S S 0.1246 0.1234 'International Tables Vol C Tables 4.2.6.8 and 6.1.1.4'
O O 0.0106 0.0060 'International Tables Vol C Tables 4.2.6.8 and 6.1.1.4'
N N 0.0061 0.0033 'International Tables Vol C Tables 4.2.6.8 and 6.1.1.4'
C C 0.0033 0.0016 'International Tables Vol C Tables 4.2.6.8 and 6.1.1.4'
H H 0.0000 0.0000 'International Tables Vol C Tables 4.2.6.8 and 6.1.1.4'

loop_
_geom_angle_atom_site_label_1
_geom_angle_atom_site_label_2
_geom_angle_atom_site_label_3
_geom_angle
O3 S1 O1 116.53(15)
O3 S1 N3 108.29(14)
O1 S1 N3 108.71(14)
O3 S1 C7 108.12(14)
O1 S1 C7 109.09(14)
N3 S1 C7 105.55(15)
O4 S2 O2 119.51(14)
O4 S2 N1 108.62(17)
O2 S2 N1 108.54(16)
O4 S2 C5 106.13(14)
O2 S2 C5 104.48(14)
N1 S2 C5 109.16(16)
C3 N3 S1 121.8(2)
C3 N2 C2 123.4(3)
C3 N2 H2 115(2)
C2 N2 H2 122(2)
S2 N1 H5 118(3)
S2 N1 H6 115(2)
H5 N1 H6 125(3)
N3 C3 N2 127.6(3)
N3 C3 H3 116.2
N2 C3 H3 116.2
N2 C2 C4 120.0(3)
N2 C2 C7 120.9(3)
C4 C2 C7 119.1(3)
C1 C7 C2 120.1(3)
C1 C7 S1 120.3(2)
C2 C7 S1 119.6(2)
C5 C1 C7 121.2(3)
C5 C1 H1 119.4
C7 C1 H1 119.4
C1 C5 C6 117.7(3)
C1 C5 S2 118.0(2)
C6 C5 S2 124.2(2)
C4 C6 C5 121.7(3)
C4 C6 Cl1 117.8(2)
C5 C6 Cl1 120.5(2)
C6 C4 C2 120.1(3)
C6 C4 H4 119.9
C2 C4 H4 119.9
C5S N1S C1S 116.3(3)
N1S C1S C2S 124.0(3)
N1S C1S H1S 118.0
C2S C1S H1S 118.0
C3S C2S C1S 118.5(4)
C3S C2S H2S 120.8
C1S C2S H2S 120.8
C2S C3S C4S 119.0(4)
C2S C3S H3S 120.5
C4S C3S H3S 120.5
C3S C4S C5S 118.3(4)
C3S C4S H4S 120.8
C5S C4S H4S 120.8
N1S C5S C4S 124.0(4)
N1S C5S H5S 118.0
C4S C5S H5S 118.0
C10S N2S C6S 116.7(3)
N2S C6S C7S 123.0(4)
N2S C6S H6S 118.5
C7S C6S H6S 118.5
C8S C7S C6S 119.0(4)
C8S C7S H7S 120.5
C6S C7S H7S 120.5
C7S C8S C9S 118.5(4)
C7S C8S H8S 120.7
C9S C8S H8S 120.7
C10S C9S C8S 118.6(4)
C10S C9S H9S 120.7
C8S C9S H9S 120.7
N2S C10S C9S 124.1(3)
N2S C10S H10S 118.0
C9S C10S H10S 118.0
C11S N3S C15S 116.9(3)
N3S C11S C12S 123.5(4)
N3S C11S H11S 118.2
C12S C11S H11S 118.2
C13S C12S C11S 118.4(4)
C13S C12S H12S 120.8
C11S C12S H12S 120.8
C14S C13S C12S 118.9(3)
C14S C13S H13S 120.6
C12S C13S H13S 120.6
C13S C14S C15S 118.7(3)
C13S C14S H14S 120.6
C15S C14S H14S 120.6
N3S C15S C14S 123.4(3)
N3S C15S H15S 118.3
C14S C15S H15S 118.3

loop_
_geom_bond_atom_site_label_1
_geom_bond_atom_site_label_2
_geom_bond_distance
Cl1 C6 1.730(3)
S1 O3 1.435(2)
S1 O1 1.439(2)
S1 N3 1.613(3)
S1 C7 1.749(3)
S2 O4 1.434(2)
S2 O2 1.443(2)
S2 N1 1.575(3)
S2 C5 1.785(3)
N3 C3 1.304(4)
N2 C3 1.342(4)
N2 C2 1.383(4)
N2 H2 0.91(4)
N1 H5 0.85(4)
N1 H6 0.83(3)
C3 H3 0.9500
C2 C4 1.393(4)
C2 C7 1.398(4)
C7 C1 1.392(4)
C1 C5 1.381(4)
C1 H1 0.9500
C5 C6 1.413(4)
C6 C4 1.368(4)
C4 H4 0.9500
N1S C5S 1.331(5)
N1S C1S 1.337(4)
C1S C2S 1.380(5)
C1S H1S 0.9500
C2S C3S 1.372(5)
C2S H2S 0.9500
C3S C4S 1.376(6)
C3S H3S 0.9500
C4S C5S 1.384(5)
C4S H4S 0.9500
C5S H5S 0.9500
N2S C10S 1.332(4)
N2S C6S 1.340(4)
C6S C7S 1.381(5)
C6S H6S 0.9500
C7S C8S 1.376(5)
C7S H7S 0.9500
C8S C9S 1.377(5)
C8S H8S 0.9500
C9S C10S 1.372(5)
C9S H9S 0.9500
C10S H10S 0.9500
N3S C11S 1.330(5)
N3S C15S 1.338(4)
C11S C12S 1.384(5)
C11S H11S 0.9500
C12S C13S 1.381(5)
C12S H12S 0.9500
C13S C14S 1.371(5)
C13S H13S 0.9500
C14S C15S 1.381(5)
C14S H14S 0.9500
C15S H15S 0.9500

loop_
_geom_hbond_atom_site_label_D
_geom_hbond_atom_site_label_H
_geom_hbond_atom_site_label_A
_geom_hbond_site_symmetry_A
_geom_hbond_distance_DH
_geom_hbond_distance_HA
_geom_hbond_distance_DA
_geom_hbond_angle_DHA
_geom_hbond_publ_flag
N2 H2 N2S . 0.91(4) 1.86(4) 2.774(4) 177(4) yes
N1 H5 N1S 1_455 0.85(4) 2.07(4) 2.900(4) 165(4) yes
N1 H6 N3S . 0.83(3) 2.13(4) 2.946(4) 170(3) yes

loop_
_geom_torsion_atom_site_label_1
_geom_torsion_atom_site_label_2
_geom_torsion_atom_site_label_3
_geom_torsion_atom_site_label_4
_geom_torsion
O3 S1 N3 C3 104.1(3)
O1 S1 N3 C3 -128.4(3)
C7 S1 N3 C3 -11.5(3)
S1 N3 C3 N2 5.9(5)
C2 N2 C3 N3 3.1(5)
C3 N2 C2 C4 175.3(3)
C3 N2 C2 C7 -3.5(5)
N2 C2 C7 C1 177.9(3)
C4 C2 C7 C1 -0.9(4)
N2 C2 C7 S1 -4.4(4)
C4 C2 C7 S1 176.8(2)
O3 S1 C7 C1 72.7(3)
O1 S1 C7 C1 -54.9(3)
N3 S1 C7 C1 -171.6(2)
O3 S1 C7 C2 -105.0(3)
O1 S1 C7 C2 127.4(3)
N3 S1 C7 C2 10.7(3)
C2 C7 C1 C5 0.8(4)
S1 C7 C1 C5 -176.9(2)
C7 C1 C5 C6 0.2(4)
C7 C1 C5 S2 -177.0(2)
O4 S2 C5 C1 117.4(2)
O2 S2 C5 C1 -9.8(3)
N1 S2 C5 C1 -125.7(3)
O4 S2 C5 C6 -59.7(3)
O2 S2 C5 C6 173.2(3)
N1 S2 C5 C6 57.2(3)
C1 C5 C6 C4 -1.1(4)
S2 C5 C6 C4 176.0(2)
C1 C5 C6 Cl1 178.9(2)
S2 C5 C6 Cl1 -4.1(4)
C5 C6 C4 C2 0.9(5)
Cl1 C6 C4 C2 -179.0(2)
N2 C2 C4 C6 -178.8(3)
C7 C2 C4 C6 0.0(4)
C5S N1S C1S C2S 0.4(5)
N1S C1S C2S C3S -0.7(5)
C1S C2S C3S C4S 1.2(5)
C2S C3S C4S C5S -1.4(5)
C1S N1S C5S C4S -0.6(5)
C3S C4S C5S N1S 1.1(5)
C10S N2S C6S C7S -1.1(5)
N2S C6S C7S C8S 1.3(6)
C6S C7S C8S C9S -0.4(6)
C7S C8S C9S C10S -0.6(5)
C6S N2S C10S C9S 0.0(5)
C8S C9S C10S N2S 0.8(6)
C15S N3S C11S C12S -0.5(6)
N3S C11S C12S C13S -0.4(6)
C11S C12S C13S C14S 0.8(6)
C12S C13S C14S C15S -0.4(6)
C11S N3S C15S C14S 0.9(5)
C13S C14S C15S N3S -0.5(6)

loop_
_cod_related_entry_id
_cod_related_entry_database
_cod_related_entry_code
1 ChemSpider 30655489
